data_2020478
loop_
_publ_author_name
'Mac\'ias, Mario A.'
'Acosta, Lina M.'
'Sanabria, Carlos M.'
'Palma, Alirio'
'Roussel, Pascal'
'Gauthier, Gilles H.'
'Suescun, Leopoldo'

_publ_section_title
;
 Crystal structures of five new substituted tetrahydro-1-benzazepines with
 potential antiparasitic activity
;
_journal_issue 5
_journal_name_full 'Acta Crystallographica Section C'
_journal_page_first 363
_journal_page_last 372
_journal_paper_doi 10.1107/S2053229616004885
_journal_volume 72
_journal_year 2016
_chemical_formula_iupac 'C15 H20 F N O'
_chemical_formula_moiety 'C15 H20 F N O'
_chemical_formula_sum 'C15 H20 F N O'
_chemical_formula_weight 249.32
_chemical_name_systematic 7-Fluoro-<i>cis</i>-2-[(<i>E</i>)-pent-1-enyl]-2,3,4,5-tetrahydro-1<i>H</i>-1-benzazepin-4-ol
_space_group_crystal_system trigonal
_space_group_IT_number 148
_space_group_name_Hall '-R 3'
_space_group_name_H-M_alt 'R -3 :H'
_symmetry_space_group_name_Hall '-R 3'
_symmetry_space_group_name_H-M 'R -3 :H'
_atom_sites_solution_hydrogens mixed
_audit_creation_method SHELXL-2014
_cell_angle_alpha 90
_cell_angle_beta 90
_cell_angle_gamma 120
_cell_formula_units_Z 72
_cell_length_a 49.395(2)
_cell_length_b 49.395(2)
_cell_length_c 11.1802(5)
_cell_measurement_reflns_used 9791
_cell_measurement_temperature 100(2)
_cell_measurement_theta_max 27.422
_cell_measurement_theta_min 2.857
_cell_volume 23623.6(17)
_computing_cell_refinement
;
SAINT (Bruker, 2006)
;
_computing_data_collection
;
APEX2 (Bruker, 2006)
;
_computing_data_reduction
;
SAINT (Bruker, 2006)
;
_computing_molecular_graphics
;
Mercury (Macrae <i>et al.</i>,  2008)
;
_computing_publication_material
;
SHELXL2014 (Sheldrick, 2015)
;
_computing_structure_refinement
;
SHELXL2014 (Sheldrick, 2015)
;
_computing_structure_solution
;
SUPERFLIP (Palatinus & Chapuis, 2007)
;
_diffrn_ambient_temperature 100(2)
_diffrn_measured_fraction_theta_full 1.000
_diffrn_measured_fraction_theta_max 0.999
_diffrn_measurement_device_type 'Bruker Kappa APEXII'
_diffrn_measurement_method '\p and \w scans'
_diffrn_radiation_type MoK\a
_diffrn_radiation_wavelength 0.71073
_diffrn_reflns_av_R_equivalents 0.0430
_diffrn_reflns_limit_h_max 62
_diffrn_reflns_limit_h_min -62
_diffrn_reflns_limit_k_max 64
_diffrn_reflns_limit_k_min -63
_diffrn_reflns_limit_l_max 13
_diffrn_reflns_limit_l_min -14
_diffrn_reflns_number 124259
_diffrn_reflns_theta_full 25.242
_diffrn_reflns_theta_max 27.480
_diffrn_reflns_theta_min 1.428
_exptl_absorpt_coefficient_mu 0.088
_exptl_absorpt_correction_T_max 0.98
_exptl_absorpt_correction_T_min 0.89
_exptl_absorpt_correction_type multi-scan
_exptl_absorpt_process_details
;
(SADABS; Bruker, 2006)
;
_exptl_crystal_colour less
_exptl_crystal_density_diffrn 1.262
_exptl_crystal_description parallelepiped
_exptl_crystal_F_000 9648
_exptl_crystal_size_max 0.300
_exptl_crystal_size_mid 0.250
_exptl_crystal_size_min 0.200
_refine_diff_density_max 0.441
_refine_diff_density_min -0.279
_refine_ls_extinction_method none
_refine_ls_goodness_of_fit_ref 1.024
_refine_ls_hydrogen_treatment mixed
_refine_ls_matrix_type full
_refine_ls_number_parameters 786
_refine_ls_number_reflns 12035
_refine_ls_number_restraints 459
_refine_ls_restrained_S_all 1.032
_refine_ls_R_factor_all 0.0721
_refine_ls_R_factor_gt 0.0459
_refine_ls_shift/su_max 0.001
_refine_ls_shift/su_mean 0.000
_refine_ls_structure_factor_coef Fsqd
_refine_ls_weighting_details 'w=1/[\s^2^(Fo^2^)+(0.0480P)^2^+28.8932P] where P=(Fo^2^+2Fc^2^)/3'
_refine_ls_weighting_scheme calc
_refine_ls_wR_factor_gt 0.1090
_refine_ls_wR_factor_ref 0.1217
_reflns_number_gt 8771
_reflns_number_total 12035
_reflns_threshold_expression 'I > 2\s(I)'
_cod_data_source_file wq3111sup1.cif
_cod_data_source_block Compound_5b
_cod_depositor_comments 'Adding full bibliography for 2020473--2020478.cif.'
_cod_original_cell_volume 23623(2)
_cod_database_code 2020478
_cod_database_fobs_code 2020478
_shelx_space_group_comment
;
The symmetry employed for this shelxl refinement is uniquely defined
by the following loop, which should always be used as a source of
symmetry information in preference to the above space-group names.
They are only intended as comments.
;
_shelxl_version_number 2.014

loop_
_space_group_symop_operation_xyz
'x, y, z'
'-x+y, -x, z'
'-y, x-y, z'
'x+2/3, y+1/3, z+1/3'
'-x+y+2/3, -x+1/3, z+1/3'
'-y+2/3, x-y+1/3, z+1/3'
'x+1/3, y+2/3, z+2/3'
'-x+y+1/3, -x+2/3, z+2/3'
'-y+1/3, x-y+2/3, z+2/3'
'-x, -y, -z'
'x-y, x, -z'
'y, -x+y, -z'
'-x+2/3, -y+1/3, -z+1/3'
'x-y+2/3, x+1/3, -z+1/3'
'y+2/3, -x+y+1/3, -z+1/3'
'-x+1/3, -y+2/3, -z+2/3'
'x-y+1/3, x+2/3, -z+2/3'
'y+1/3, -x+y+2/3, -z+2/3'

loop_
_atom_site_type_symbol
_atom_site_label
_atom_site_fract_x
_atom_site_fract_y
_atom_site_fract_z
_atom_site_U_iso_or_equiv
_atom_site_adp_type
_atom_site_calc_flag
_atom_site_occupancy
_atom_site_disorder_assembly
_atom_site_disorder_group
N N11 0.34466(3) 0.40532(3) 1.00064(10) 0.0169(2) Uani d 1 . .
F F11 0.27312(2) 0.37140(2) 0.58610(7) 0.0270(2) Uani d 1 . .
C C411 0.29720(4) 0.59163(4) 0.57416(16) 0.0377(4) Uani d 0.319(8) A 1
H H11C 0.2986 0.6002 0.6516 0.045 Uiso calc 0.319(8) A 1
C C412 0.2953(3) 0.6093(3) 0.4671(7) 0.0305(11) Uani d 0.319(8) A 1
H H12E 0.2812 0.6174 0.4885 0.037 Uiso calc 0.319(8) A 1
H H12F 0.3163 0.6276 0.4544 0.037 Uiso calc 0.319(8) A 1
C C413 0.2844(2) 0.59265(19) 0.3497(7) 0.0308(13) Uani d 0.319(8) A 1
H H13E 0.2641 0.5732 0.3605 0.037 Uiso calc 0.319(8) A 1
H H13F 0.2997 0.5870 0.3196 0.037 Uiso calc 0.319(8) A 1
C C414 0.28076(17) 0.61383(14) 0.2595(6) 0.0300(14) Uani d 0.319(8) A 1
H H14G 0.2715 0.6021 0.1857 0.045 Uiso calc 0.319(8) A 1
H H14H 0.3013 0.6319 0.2419 0.045 Uiso calc 0.319(8) A 1
H H14I 0.2672 0.6211 0.2931 0.045 Uiso calc 0.319(8) A 1
C C415 0.29720(4) 0.59163(4) 0.57416(16) 0.0377(4) Uani d 0.341(3) A 2
H H15 0.2921 0.5936 0.6545 0.045 Uiso calc 0.341(3) A 2
C C416 0.30233(12) 0.62061(12) 0.5067(5) 0.0299(9) Uani d 0.341(3) A 2
H H16A 0.2848 0.6245 0.5204 0.036 Uiso calc 0.341(3) A 2
H H16B 0.3220 0.6393 0.5323 0.036 Uiso calc 0.341(3) A 2
C C417 0.30403(10) 0.61315(11) 0.3761(4) 0.0273(9) Uani d 0.341(3) A 2
H H17A 0.3190 0.6054 0.3676 0.033 Uiso calc 0.341(3) A 2
H H17B 0.3120 0.6325 0.3283 0.033 Uiso calc 0.341(3) A 2
C C418 0.27235(13) 0.58869(13) 0.3269(5) 0.0323(12) Uani d 0.341(3) A 2
H H18A 0.2744 0.5854 0.2416 0.048 Uiso calc 0.341(3) A 2
H H18B 0.2573 0.5959 0.3374 0.048 Uiso calc 0.341(3) A 2
H H18C 0.2650 0.5690 0.3700 0.048 Uiso calc 0.341(3) A 2
C C419 0.29720(4) 0.59163(4) 0.57416(16) 0.0377(4) Uani d 0.340(8) A 3
H H19A 0.2981 0.6011 0.6492 0.045 Uiso calc 0.340(8) A 3
C C420 0.2958(3) 0.6069(2) 0.4514(7) 0.0306(11) Uani d 0.340(8) A 3
H H20A 0.2784 0.6112 0.4580 0.037 Uiso calc 0.340(8) A 3
H H20B 0.3153 0.6274 0.4463 0.037 Uiso calc 0.340(8) A 3
C C421 0.29209(17) 0.59085(15) 0.3319(6) 0.0289(11) Uani d 0.340(8) A 3
H H21A 0.2725 0.5704 0.3329 0.035 Uiso calc 0.340(8) A 3
H H21B 0.3097 0.5870 0.3204 0.035 Uiso calc 0.340(8) A 3
C C422 0.29106(17) 0.61025(12) 0.2260(6) 0.0293(14) Uani d 0.340(8) A 3
H H22A 0.2890 0.5991 0.1511 0.044 Uiso calc 0.340(8) A 3
H H22B 0.3104 0.6306 0.2244 0.044 Uiso calc 0.340(8) A 3
H H22C 0.2731 0.6134 0.2352 0.044 Uiso calc 0.340(8) A 3
C C410 0.29701(4) 0.56496(4) 0.56497(14) 0.0307(4) Uani d 1 . .
C C49A 0.26156(3) 0.49464(3) 0.76169(12) 0.0185(3) Uani d 1 . .
C C49 0.23086(3) 0.48294(3) 0.80082(13) 0.0224(3) Uani d 1 . .
H H9C 0.2175 0.4883 0.7585 0.027 Uiso calc 1 . .
C C48 0.21945(3) 0.46363(3) 0.90032(14) 0.0254(3) Uani d 1 . .
H H8C 0.1985 0.4555 0.9261 0.030 Uiso calc 1 . .
H H2O 0.2841(4) 0.4991(5) 0.5109(18) 0.050(6) Uiso d 1 . .
C C47 0.23945(3) 0.45664(3) 0.96036(13) 0.0240(3) Uani d 1 . .
H H3O 0.3292(4) 0.4518(4) 0.1705(17) 0.041(5) Uiso d 1 . .
C C46 0.26982(3) 0.46764(3) 0.92451(12) 0.0205(3) Uani d 1 . .
H H6C 0.2829 0.4622 0.9683 0.025 Uiso calc 1 . .
H H1O 0.3815(4) 0.3372(4) 0.8117(17) 0.043(5) Uiso d 1 . .
C C45A 0.28138(3) 0.48676(3) 0.82365(12) 0.0178(3) Uani d 1 . .
H H4O 0.3758(4) 0.5448(4) 0.8477(18) 0.044(5) Uiso d 1 . .
C C45 0.31449(3) 0.49801(3) 0.78342(12) 0.0175(3) Uani d 1 . .
H H5CA 0.3139 0.4901 0.7016 0.021 Uiso calc 1 . .
H H5CB 0.3238 0.4889 0.8367 0.021 Uiso calc 1 . .
C C44 0.33575(3) 0.53372(3) 0.78294(12) 0.0178(3) Uani d 1 . .
H H4C 0.3324 0.5425 0.8585 0.021 Uiso calc 1 . .
H H2N 0.3134(4) 0.4083(4) 0.2895(14) 0.026(4) Uiso d 1 . .
C C43 0.32988(3) 0.54921(3) 0.67663(12) 0.0195(3) Uani d 1 . .
H H3CA 0.3329 0.5401 0.6026 0.023 Uiso calc 1 . .
H H3CB 0.3459 0.5717 0.6772 0.023 Uiso calc 1 . .
H H1N 0.3431(3) 0.4215(4) 1.0311(14) 0.023(4) Uiso d 1 . .
C C42 0.29770(3) 0.54646(3) 0.67063(12) 0.0197(3) Uani d 1 . .
H H2C 0.2941 0.5553 0.7455 0.024 Uiso calc 1 . .
H H10C 0.2965(4) 0.5564(4) 0.4860(17) 0.045(5) Uiso d 1 . .
H H3N 0.4201(4) 0.5736(4) -0.0348(14) 0.027(4) Uiso d 1 . .
H H4N 0.2554(4) 0.5138(4) 0.6247(14) 0.024(4) Uiso d 1 . .
O O11 0.37855(2) 0.34202(2) 0.88342(9) 0.0209(2) Uani d 1 . .
N N21 0.31433(3) 0.42554(3) 0.31909(10) 0.0169(2) Uani d 1 . .
F F21 0.39145(2) 0.45825(2) 0.71821(7) 0.0300(2) Uani d 1 . .
O O21 0.28801(2) 0.49469(2) 0.43828(9) 0.0223(2) Uani d 1 . .
C C22 0.28152(3) 0.41842(3) 0.34093(11) 0.0173(3) Uani d 1 . .
H H2B 0.2741 0.4072 0.4191 0.021 Uiso calc 1 . .
C C12 0.37836(3) 0.41447(3) 0.99245(12) 0.0174(3) Uani d 1 . .
H H2A 0.3879 0.4283 0.9212 0.021 Uiso calc 1 . .
N N31 0.40300(3) 0.55637(3) -0.00756(10) 0.0185(2) Uani d 1 . .
F F31 0.37125(2) 0.59685(2) 0.40456(8) 0.0333(2) Uani d 1 . .
O O31 0.33407(2) 0.45989(2) 0.09972(9) 0.0210(2) Uani d 1 . .
N N41 0.27191(3) 0.51345(3) 0.65589(10) 0.0193(2) Uani d 1 . .
F F41 0.22883(2) 0.43795(2) 1.05925(8) 0.0328(2) Uani d 1 . .
O O41 0.36780(2) 0.54157(2) 0.77562(9) 0.0221(2) Uani d 1 . .
C C23 0.27900(3) 0.44792(3) 0.34420(12) 0.0187(3) Uani d 1 . .
H H3BA 0.2877 0.4595 0.2686 0.022 Uiso calc 1 . .
H H3BB 0.2566 0.4416 0.3467 0.022 Uiso calc 1 . .
C C13 0.38308(3) 0.38618(3) 0.98311(12) 0.0181(3) Uani d 1 . .
H H3A 0.4058 0.3939 0.9826 0.022 Uiso calc 1 . .
H H3B 0.3744 0.3734 1.0564 0.022 Uiso calc 1 . .
C C32 0.40991(3) 0.53030(3) 0.00136(12) 0.0186(3) Uani d 1 . .
H H2D 0.4223 0.5330 0.0758 0.022 Uiso calc 1 B 1
C C24 0.29539(3) 0.47014(3) 0.44786(12) 0.0185(3) Uani d 1 . .
H H4B 0.2869 0.4587 0.5249 0.022 Uiso calc 1 . .
C C14 0.36875(3) 0.36484(3) 0.87580(11) 0.0175(3) Uani d 1 . .
H H14 0.3773 0.3773 0.8008 0.021 Uiso calc 1 . .
C C33 0.38020(3) 0.49827(3) 0.00420(12) 0.0181(3) Uani d 1 . .
H H3DA 0.3681 0.4960 -0.0695 0.022 Uiso calc 1 . .
H H3DB 0.3864 0.4820 0.0019 0.022 Uiso calc 1 . .
C C34 0.35875(3) 0.49174(3) 0.11100(12) 0.0180(3) Uani d 1 . .
H H4D 0.3707 0.4941 0.1863 0.022 Uiso calc 1 . .
C C25 0.33097(3) 0.48406(3) 0.44610(12) 0.0184(3) Uani d 1 . .
H H5BA 0.3386 0.4912 0.3638 0.022 Uiso calc 1 . .
H H5BB 0.3406 0.5026 0.4988 0.022 Uiso calc 1 . .
C C15 0.33288(3) 0.34862(3) 0.87380(12) 0.0176(3) Uani d 1 . .
H H15A 0.3247 0.3300 0.8215 0.021 Uiso calc 1 . .
H H15B 0.3249 0.3413 0.9556 0.021 Uiso calc 1 . .
C C35 0.34482(3) 0.51345(3) 0.11627(12) 0.0183(3) Uani d 1 . .
H H5DA 0.3377 0.5150 0.0351 0.022 Uiso calc 1 . .
H H5DB 0.3262 0.5038 0.1688 0.022 Uiso calc 1 . .
C C35A 0.36701(3) 0.54597(3) 0.16138(12) 0.0187(3) Uani d 1 . .
C C25A 0.34204(3) 0.46199(3) 0.48536(11) 0.0176(3) Uani d 1 . .
C C15A 0.32065(3) 0.36931(3) 0.83032(11) 0.0166(3) Uani d 1 . .
C C16 0.30230(3) 0.36121(3) 0.72687(11) 0.0185(3) Uani d 1 . .
H H6A 0.2976 0.3427 0.6843 0.022 Uiso calc 1 . .
C C17 0.29108(3) 0.38009(3) 0.68695(12) 0.0204(3) Uani d 1 . .
C C36 0.35949(3) 0.55690(3) 0.26442(12) 0.0216(3) Uani d 1 . .
H H6D 0.3407 0.5437 0.3067 0.026 Uiso calc 1 . .
C C26 0.36144(3) 0.46957(3) 0.58553(12) 0.0205(3) Uani d 1 . .
H H6B 0.3671 0.4881 0.6294 0.025 Uiso calc 1 . .
C C18 0.29731(3) 0.40719(3) 0.74472(12) 0.0218(3) Uani d 1 . .
H H8A 0.2893 0.4199 0.7154 0.026 Uiso calc 1 . .
C C37 0.37940(3) 0.58679(4) 0.30412(13) 0.0253(3) Uani d 1 . .
C C27 0.37238(3) 0.45005(3) 0.62031(12) 0.0224(3) Uani d 1 . .
C C19 0.31558(3) 0.41541(3) 0.84723(12) 0.0199(3) Uani d 1 . .
H H9A 0.3202 0.4341 0.8884 0.024 Uiso calc 1 . .
C C38 0.40681(3) 0.60682(3) 0.24662(13) 0.0269(3) Uani d 1 . .
H H8D 0.4201 0.6274 0.2757 0.032 Uiso calc 1 . .
C C28 0.36511(3) 0.42299(3) 0.56027(12) 0.0219(3) Uani d 1 . .
H H8B 0.3732 0.4101 0.5855 0.026 Uiso calc 1 . .
C C19A 0.32728(3) 0.39686(3) 0.89089(11) 0.0168(3) Uani d 1 . .
C C39 0.41454(3) 0.59611(3) 0.14481(13) 0.0235(3) Uani d 1 . .
H H9D 0.4335 0.6095 0.1040 0.028 Uiso calc 1 . .
C C29 0.34556(3) 0.41512(3) 0.46162(12) 0.0199(3) Uani d 1 . .
H H9B 0.3400 0.3964 0.4193 0.024 Uiso calc 1 . .
C C110 0.39442(3) 0.43229(3) 1.10426(12) 0.0183(3) Uani d 1 . .
H H10A 0.3848 0.4236 1.1790 0.022 Uiso calc 1 . .
C C29A 0.33387(3) 0.43422(3) 0.42330(11) 0.0169(3) Uani d 1 . .
C C111 0.42101(3) 0.45923(3) 1.10490(12) 0.0207(3) Uani d 1 . .
H H11A 0.4297 0.4681 1.0292 0.025 Uiso calc 1 . .
C C39A 0.39492(3) 0.56594(3) 0.10127(12) 0.0188(3) Uani d 1 . .
C C210 0.26079(3) 0.39767(3) 0.24270(12) 0.0188(3) Uani d 1 . .
H H10B 0.2658 0.4047 0.1624 0.023 Uiso calc 1 . .
C C112 0.43889(3) 0.47726(3) 1.21326(12) 0.0240(3) Uani d 1 . .
H H12A 0.4428 0.4989 1.2061 0.029 Uiso calc 1 . .
H H12B 0.4595 0.4784 1.2130 0.029 Uiso calc 1 . .
C C211 0.23589(3) 0.37001(3) 0.26272(12) 0.0201(3) Uani d 1 . .
H H11B 0.2329 0.3628 0.3430 0.024 Uiso calc 1 . .
C C113 0.42333(3) 0.46421(3) 1.33300(12) 0.0259(3) Uani d 1 . .
H H13A 0.4198 0.4428 1.3426 0.031 Uiso calc 1 . .
H H13B 0.4027 0.4630 1.3347 0.031 Uiso calc 1 . .
C C212 0.21183(3) 0.34868(3) 0.17418(12) 0.0226(3) Uani d 1 . .
H H12C 0.1918 0.3476 0.1937 0.027 Uiso calc 1 . .
H H12D 0.2087 0.3274 0.1851 0.027 Uiso calc 1 . .
C C114 0.44315(4) 0.48443(4) 1.43649(13) 0.0292(3) Uani d 1 . .
H H14A 0.4325 0.4752 1.5123 0.044 Uiso calc 1 . .
H H14B 0.4462 0.5055 1.4285 0.044 Uiso calc 1 . .
H H14C 0.4635 0.4856 1.4354 0.044 Uiso calc 1 . .
C C310 0.42927(3) 0.53233(3) -0.10552(13) 0.0246(3) Uani d 0.841(2) C 1
H H10D 0.4221 0.5336 -0.1831 0.029 Uiso calc 0.841(2) C 1
C C311 0.45638(4) 0.53238(5) -0.09460(18) 0.0219(4) Uani d 0.841(2) C 1
H H11D 0.4627 0.5306 -0.0161 0.026 Uiso calc 0.841(2) C 1
C C312 0.47778(4) 0.53507(4) -0.19651(14) 0.0243(4) Uani d 0.841(2) C 1
H H12G 0.4996 0.5496 -0.1717 0.029 Uiso calc 0.841(2) C 1
H H12H 0.4758 0.5143 -0.2089 0.029 Uiso calc 0.841(2) C 1
C C313 0.47219(4) 0.54616(4) -0.31500(14) 0.0263(4) Uani d 0.841(2) C 1
H H13G 0.4730 0.5664 -0.3036 0.032 Uiso calc 0.841(2) C 1
H H13H 0.4511 0.5309 -0.3448 0.032 Uiso calc 0.841(2) C 1
C C314 0.49656(6) 0.55001(8) -0.4072(2) 0.0279(6) Uani d 0.841(2) C 1
H H14J 0.4935 0.5590 -0.4806 0.042 Uiso calc 0.841(2) C 1
H H14K 0.4943 0.5296 -0.4249 0.042 Uiso calc 0.841(2) C 1
H H14L 0.5175 0.5640 -0.3753 0.042 Uiso calc 0.841(2) C 1
C C315 0.42927(3) 0.53233(3) -0.10552(13) 0.0246(3) Uani d 0.159(2) C 2
H H15C 0.4233 0.5396 -0.1737 0.029 Uiso calc 0.159(2) C 2
C C316 0.4522(2) 0.5269(3) -0.1319(8) 0.0275(17) Uani d 0.159(2) C 2
H H16C 0.4632 0.5234 -0.0696 0.033 Uiso calc 0.159(2) C 2
C C317 0.46092(17) 0.5261(2) -0.2607(7) 0.0246(13) Uani d 0.159(2) C 2
H H17C 0.4478 0.5308 -0.3144 0.030 Uiso calc 0.159(2) C 2
H H17D 0.4576 0.5051 -0.2810 0.030 Uiso calc 0.159(2) C 2
C C318 0.49498(18) 0.5505(2) -0.2755(8) 0.0315(16) Uani d 0.159(2) C 2
H H18D 0.5077 0.5469 -0.2157 0.038 Uiso calc 0.159(2) C 2
H H18E 0.4978 0.5715 -0.2617 0.038 Uiso calc 0.159(2) C 2
C C319 0.5060(4) 0.5487(5) -0.4001(9) 0.032(3) Uani d 0.159(2) C 2
H H19D 0.5044 0.5283 -0.4116 0.049 Uiso calc 0.159(2) C 2
H H19E 0.5277 0.5653 -0.4102 0.049 Uiso calc 0.159(2) C 2
H H19F 0.4928 0.5514 -0.4592 0.049 Uiso calc 0.159(2) C 2
C C214 0.24464(4) 0.35197(4) -0.00572(13) 0.0307(4) Uani d 1 . .
H H14D 0.2478 0.3573 -0.0909 0.046 Uiso calc 1 . .
H H14E 0.2385 0.3299 0.0048 0.046 Uiso calc 1 . .
H H14F 0.2641 0.3652 0.0380 0.046 Uiso calc 1 . .
C C213 0.21896(3) 0.35743(3) 0.04241(13) 0.0248(3) Uani d 1 . .
H H13C 0.1997 0.3449 -0.0050 0.030 Uiso calc 1 . .
H H13D 0.2254 0.3798 0.0322 0.030 Uiso calc 1 . .

loop_
_atom_site_aniso_label
_atom_site_aniso_U_11
_atom_site_aniso_U_22
_atom_site_aniso_U_33
_atom_site_aniso_U_12
_atom_site_aniso_U_13
_atom_site_aniso_U_23
N11 0.0186(6) 0.0182(6) 0.0144(5) 0.0096(5) -0.0010(4) -0.0021(4)
F11 0.0271(4) 0.0340(5) 0.0193(4) 0.0148(4) -0.0085(3) -0.0012(4)
C411 0.0301(7) 0.0378(7) 0.0467(8) 0.0181(6) 0.0053(6) 0.0203(6)
C412 0.0296(15) 0.0302(15) 0.0358(15) 0.0181(13) 0.0027(14) 0.0090(13)
C413 0.030(2) 0.0295(17) 0.0336(17) 0.0154(15) -0.0001(17) 0.0063(15)
C414 0.030(3) 0.036(2) 0.027(2) 0.018(2) 0.002(2) 0.0070(19)
C415 0.0301(7) 0.0378(7) 0.0467(8) 0.0181(6) 0.0053(6) 0.0203(6)
C416 0.0289(15) 0.0305(15) 0.0327(15) 0.0167(12) 0.0035(13) 0.0080(13)
C417 0.0280(15) 0.0272(15) 0.0289(15) 0.0155(12) 0.0036(13) 0.0020(13)
C418 0.031(2) 0.035(2) 0.032(2) 0.0180(19) 0.0005(19) 0.0049(17)
C419 0.0301(7) 0.0378(7) 0.0467(8) 0.0181(6) 0.0053(6) 0.0203(6)
C420 0.0308(15) 0.0290(15) 0.0352(15) 0.0174(12) 0.0023(14) 0.0081(13)
C421 0.0294(18) 0.0279(16) 0.0314(16) 0.0158(14) 0.0002(15) 0.0069(14)
C422 0.032(3) 0.027(2) 0.028(2) 0.0147(18) -0.001(2) 0.0059(18)
C410 0.0285(8) 0.0486(10) 0.0239(8) 0.0259(8) 0.0086(6) 0.0161(7)
C49A 0.0208(7) 0.0175(7) 0.0174(7) 0.0096(6) -0.0010(5) -0.0049(5)
C49 0.0203(7) 0.0235(7) 0.0254(7) 0.0123(6) -0.0017(6) -0.0039(6)
C48 0.0193(7) 0.0215(7) 0.0328(8) 0.0082(6) 0.0059(6) -0.0010(6)
C47 0.0274(8) 0.0181(7) 0.0234(7) 0.0091(6) 0.0057(6) 0.0023(6)
C46 0.0224(7) 0.0174(7) 0.0213(7) 0.0096(6) -0.0011(6) -0.0020(5)
C45A 0.0184(7) 0.0154(6) 0.0181(7) 0.0072(5) -0.0016(5) -0.0046(5)
C45 0.0187(7) 0.0186(7) 0.0164(6) 0.0102(6) -0.0013(5) -0.0018(5)
C44 0.0179(7) 0.0194(7) 0.0148(6) 0.0082(6) -0.0011(5) -0.0005(5)
C43 0.0213(7) 0.0196(7) 0.0166(7) 0.0095(6) -0.0015(5) 0.0008(5)
C42 0.0249(7) 0.0222(7) 0.0151(6) 0.0141(6) 0.0015(5) 0.0019(5)
O11 0.0280(5) 0.0257(5) 0.0157(5) 0.0184(5) -0.0018(4) -0.0022(4)
N21 0.0177(6) 0.0181(6) 0.0151(5) 0.0090(5) -0.0021(4) -0.0037(5)
F21 0.0293(5) 0.0378(5) 0.0230(4) 0.0168(4) -0.0125(4) -0.0041(4)
O21 0.0270(5) 0.0275(5) 0.0181(5) 0.0178(5) -0.0031(4) -0.0062(4)
C22 0.0164(6) 0.0189(7) 0.0143(6) 0.0071(5) 0.0000(5) -0.0008(5)
C12 0.0161(6) 0.0172(7) 0.0156(6) 0.0058(5) 0.0000(5) 0.0011(5)
N31 0.0185(6) 0.0178(6) 0.0163(6) 0.0069(5) 0.0011(5) 0.0011(5)
F31 0.0363(5) 0.0374(5) 0.0286(5) 0.0202(4) -0.0018(4) -0.0149(4)
O31 0.0231(5) 0.0174(5) 0.0166(5) 0.0056(4) 0.0019(4) 0.0003(4)
N41 0.0193(6) 0.0261(6) 0.0153(6) 0.0134(5) -0.0032(5) -0.0024(5)
F41 0.0324(5) 0.0291(5) 0.0334(5) 0.0127(4) 0.0128(4) 0.0121(4)
O41 0.0174(5) 0.0274(5) 0.0176(5) 0.0084(4) -0.0026(4) 0.0032(4)
C23 0.0163(7) 0.0215(7) 0.0172(7) 0.0087(6) -0.0010(5) -0.0026(5)
C13 0.0173(7) 0.0201(7) 0.0164(6) 0.0089(6) -0.0009(5) -0.0011(5)
C32 0.0175(7) 0.0214(7) 0.0160(6) 0.0091(6) -0.0005(5) 0.0008(5)
C24 0.0202(7) 0.0222(7) 0.0148(6) 0.0119(6) -0.0010(5) -0.0020(5)
C14 0.0212(7) 0.0203(7) 0.0139(6) 0.0126(6) -0.0002(5) 0.0006(5)
C33 0.0195(7) 0.0192(7) 0.0160(6) 0.0099(6) -0.0006(5) 0.0000(5)
C34 0.0176(7) 0.0176(7) 0.0156(6) 0.0064(6) -0.0012(5) -0.0004(5)
C25 0.0203(7) 0.0186(7) 0.0157(6) 0.0091(6) -0.0015(5) -0.0032(5)
C15 0.0200(7) 0.0178(7) 0.0144(6) 0.0091(6) -0.0002(5) -0.0009(5)
C35 0.0161(6) 0.0205(7) 0.0163(6) 0.0077(6) 0.0002(5) 0.0002(5)
C35A 0.0195(7) 0.0209(7) 0.0176(7) 0.0115(6) -0.0039(5) -0.0004(5)
C25A 0.0146(6) 0.0202(7) 0.0158(6) 0.0070(5) 0.0019(5) 0.0002(5)
C15A 0.0151(6) 0.0190(7) 0.0141(6) 0.0072(5) 0.0023(5) 0.0011(5)
C16 0.0172(7) 0.0200(7) 0.0159(6) 0.0076(6) 0.0011(5) -0.0011(5)
C17 0.0159(7) 0.0275(7) 0.0140(6) 0.0079(6) -0.0019(5) 0.0016(6)
C36 0.0208(7) 0.0249(7) 0.0206(7) 0.0126(6) -0.0010(6) -0.0006(6)
C26 0.0176(7) 0.0217(7) 0.0177(7) 0.0065(6) -0.0001(5) -0.0019(5)
C18 0.0196(7) 0.0240(7) 0.0235(7) 0.0122(6) -0.0009(6) 0.0056(6)
C37 0.0292(8) 0.0308(8) 0.0211(7) 0.0190(7) -0.0041(6) -0.0081(6)
C27 0.0180(7) 0.0292(8) 0.0163(7) 0.0091(6) -0.0035(5) 0.0004(6)
C19 0.0200(7) 0.0194(7) 0.0191(7) 0.0089(6) 0.0002(5) 0.0013(5)
C38 0.0246(8) 0.0242(8) 0.0305(8) 0.0112(6) -0.0068(6) -0.0090(6)
C28 0.0190(7) 0.0247(7) 0.0226(7) 0.0114(6) -0.0008(6) 0.0033(6)
C19A 0.0148(6) 0.0182(7) 0.0150(6) 0.0064(5) 0.0018(5) 0.0014(5)
C39 0.0205(7) 0.0229(7) 0.0242(7) 0.0088(6) -0.0035(6) -0.0025(6)
C29 0.0184(7) 0.0197(7) 0.0199(7) 0.0083(6) 0.0010(5) -0.0003(5)
C110 0.0214(7) 0.0192(7) 0.0148(6) 0.0105(6) -0.0005(5) 0.0004(5)
C29A 0.0136(6) 0.0191(7) 0.0142(6) 0.0054(5) 0.0016(5) 0.0010(5)
C111 0.0221(7) 0.0214(7) 0.0180(7) 0.0103(6) 0.0011(5) -0.0006(5)
C39A 0.0192(7) 0.0219(7) 0.0169(7) 0.0114(6) -0.0030(5) -0.0008(5)
C210 0.0212(7) 0.0204(7) 0.0156(6) 0.0110(6) -0.0032(5) -0.0024(5)
C112 0.0204(7) 0.0221(7) 0.0231(7) 0.0059(6) -0.0020(6) -0.0026(6)
C211 0.0219(7) 0.0221(7) 0.0176(7) 0.0120(6) -0.0007(5) -0.0007(5)
C113 0.0238(7) 0.0252(8) 0.0212(7) 0.0066(6) -0.0022(6) -0.0027(6)
C212 0.0188(7) 0.0223(7) 0.0242(7) 0.0084(6) -0.0034(6) -0.0036(6)
C114 0.0281(8) 0.0312(8) 0.0231(8) 0.0110(7) -0.0040(6) -0.0048(6)
C310 0.0286(8) 0.0210(7) 0.0206(7) 0.0098(6) 0.0049(6) 0.0006(6)
C311 0.0266(9) 0.0180(10) 0.0206(9) 0.0109(8) 0.0057(7) 0.0001(8)
C312 0.0243(9) 0.0282(9) 0.0239(9) 0.0158(7) 0.0041(7) 0.0039(7)
C313 0.0289(9) 0.0337(10) 0.0203(8) 0.0186(8) 0.0023(7) 0.0009(7)
C314 0.0274(14) 0.0324(11) 0.0222(10) 0.0137(11) 0.0009(9) -0.0014(8)
C315 0.0286(8) 0.0210(7) 0.0206(7) 0.0098(6) 0.0049(6) 0.0006(6)
C316 0.034(2) 0.022(2) 0.025(2) 0.0130(17) 0.0087(19) -0.004(2)
C317 0.028(2) 0.026(2) 0.021(2) 0.0145(19) 0.0042(19) 0.000(2)
C318 0.030(2) 0.033(2) 0.022(2) 0.009(2) 0.005(2) -0.003(2)
C319 0.032(5) 0.036(5) 0.019(4) 0.010(5) 0.009(4) -0.001(4)
C214 0.0352(9) 0.0323(9) 0.0230(8) 0.0157(7) 0.0017(7) -0.0036(6)
C213 0.0287(8) 0.0226(7) 0.0222(7) 0.0120(6) -0.0084(6) -0.0048(6)

loop_
_atom_type_symbol
_atom_type_description
_atom_type_scat_dispersion_real
_atom_type_scat_dispersion_imag
_atom_type_scat_source
C C 0.0033 0.0016 'International Tables Vol C Tables 4.2.6.8 and 6.1.1.4'
H H 0.0000 0.0000 'International Tables Vol C Tables 4.2.6.8 and 6.1.1.4'
N N 0.0061 0.0033 'International Tables Vol C Tables 4.2.6.8 and 6.1.1.4'
O O 0.0106 0.0060 'International Tables Vol C Tables 4.2.6.8 and 6.1.1.4'
F F 0.0171 0.0103 'International Tables Vol C Tables 4.2.6.8 and 6.1.1.4'

loop_
_geom_angle_atom_site_label_1
_geom_angle_atom_site_label_2
_geom_angle_atom_site_label_3
_geom_angle
C19A N11 C12 116.72(10)
C410 C411 C412 122.9(5)
C413 C412 C411 119.1(8)
C412 C413 C414 109.6(7)
C416 C417 C418 112.3(4)
C420 C421 C422 112.7(6)
C411 C410 C42 123.74(16)
C49 C49A C45A 119.63(13)
C49 C49A N41 119.29(12)
C45A C49A N41 121.02(12)
C48 C49 C49A 121.30(13)
C47 C48 C49 117.91(13)
F41 C47 C48 118.94(13)
F41 C47 C46 118.51(13)
C48 C47 C46 122.54(13)
C47 C46 C45A 119.92(13)
C46 C45A C49A 118.69(12)
C46 C45A C45 119.41(12)
C49A C45A C45 121.90(12)
C45A C45 C44 114.61(11)
O41 C44 C43 106.43(10)
O41 C44 C45 109.82(10)
C43 C44 C45 112.84(11)
C44 C43 C42 116.23(11)
N41 C42 C410 108.08(12)
N41 C42 C43 112.55(11)
C410 C42 C43 108.60(11)
C29A N21 C22 115.16(10)
N21 C22 C210 109.25(10)
N21 C22 C23 112.08(11)
C210 C22 C23 108.45(11)
N11 C12 C110 107.90(10)
N11 C12 C13 112.54(11)
C110 C12 C13 108.31(10)
C39A N31 C32 116.73(10)
C49A N41 C42 116.76(10)
C24 C23 C22 116.08(11)
C14 C13 C12 117.19(11)
N31 C32 C310 107.59(11)
N31 C32 C33 112.30(11)
C310 C32 C33 109.59(11)
O21 C24 C23 106.52(10)
O21 C24 C25 109.80(11)
C23 C24 C25 113.00(11)
O11 C14 C13 105.99(10)
O11 C14 C15 110.20(10)
C13 C14 C15 112.89(11)
C34 C33 C32 116.27(11)
O31 C34 C33 106.46(10)
O31 C34 C35 109.70(10)
C33 C34 C35 112.93(11)
C25A C25 C24 114.85(11)
C15A C15 C14 113.62(11)
C35A C35 C34 114.54(11)
C36 C35A C39A 118.74(12)
C36 C35A C35 119.63(12)
C39A C35A C35 121.62(12)
C26 C25A C29A 118.75(12)
C26 C25A C25 119.16(12)
C29A C25A C25 122.08(12)
C16 C15A C19A 118.67(12)
C16 C15A C15 119.72(12)
C19A C15A C15 121.60(11)
C17 C16 C15A 119.82(12)
F11 C17 C18 119.20(12)
F11 C17 C16 118.28(12)
C18 C17 C16 122.52(12)
C37 C36 C35A 119.64(13)
C27 C26 C25A 119.71(13)
C17 C18 C19 117.96(13)
F31 C37 C38 119.07(13)
F31 C37 C36 118.20(13)
C38 C37 C36 122.72(13)
F21 C27 C28 119.07(12)
F21 C27 C26 118.20(12)
C28 C27 C26 122.72(13)
C18 C19 C19A 121.31(13)
C37 C38 C39 118.00(13)
C27 C28 C29 117.90(13)
C19 C19A C15A 119.72(12)
C19 C19A N11 119.51(12)
C15A C19A N11 120.70(12)
C38 C39 C39A 121.09(14)
C28 C29 C29A 121.29(13)
C111 C110 C12 124.10(12)
C29 C29A C25A 119.61(12)
C29 C29A N21 119.36(12)
C25A C29A N21 121.00(12)
C110 C111 C112 126.52(13)
C39 C39A C35A 119.80(13)
C39 C39A N31 119.25(12)
C35A C39A N31 120.89(12)
C211 C210 C22 123.08(12)
C111 C112 C113 115.91(12)
C210 C211 C212 127.95(13)
C112 C113 C114 111.64(12)
C211 C212 C213 116.65(12)
C311 C310 C32 121.91(14)
C310 C311 C312 125.68(17)
C313 C312 C311 116.45(15)
C312 C313 C314 111.25(16)
C316 C317 C318 107.7(7)
C317 C318 C319 110.1(9)
C214 C213 C212 112.71(12)

loop_
_geom_bond_atom_site_label_1
_geom_bond_atom_site_label_2
_geom_bond_distance
N11 C19A 1.4347(16)
N11 C12 1.4938(17)
F11 C17 1.3646(15)
C411 C410 1.317(2)
C411 C412 1.511(9)
C412 C413 1.497(10)
C413 C414 1.527(8)
C416 C417 1.518(6)
C417 C418 1.523(6)
C420 C421 1.515(8)
C421 C422 1.540(7)
C410 C42 1.5042(19)
C49A C49 1.3956(19)
C49A C45A 1.4040(19)
C49A N41 1.4313(17)
C49 C48 1.388(2)
C48 C47 1.374(2)
C47 F41 1.3660(16)
C47 C46 1.375(2)
C46 C45A 1.3964(19)
C45A C45 1.5091(18)
C45 C44 1.5368(18)
C44 O41 1.4320(16)
C44 C43 1.5176(18)
C43 C42 1.5276(19)
C42 N41 1.4940(18)
O11 C14 1.4340(15)
N21 C29A 1.4347(16)
N21 C22 1.4970(17)
F21 C27 1.3666(15)
O21 C24 1.4342(16)
C22 C210 1.5016(18)
C22 C23 1.5240(18)
C12 C110 1.5063(18)
C12 C13 1.5305(18)
N31 C39A 1.4323(17)
N31 C32 1.4917(17)
F31 C37 1.3674(16)
O31 C34 1.4350(16)
C23 C24 1.5213(18)
C13 C14 1.5184(18)
C32 C310 1.5024(19)
C32 C33 1.5283(18)
C24 C25 1.5342(18)
C14 C15 1.5370(18)
C33 C34 1.5201(18)
C34 C35 1.5378(18)
C25 C25A 1.5084(18)
C15 C15A 1.5041(18)
C35 C35A 1.5085(18)
C35A C36 1.3989(19)
C35A C39A 1.4016(19)
C25A C26 1.3980(18)
C25A C29A 1.4045(19)
C15A C16 1.3989(18)
C15A C19A 1.4044(18)
C16 C17 1.3757(19)
C17 C18 1.375(2)
C36 C37 1.376(2)
C26 C27 1.376(2)
C18 C19 1.3881(19)
C37 C38 1.373(2)
C27 C28 1.373(2)
C19 C19A 1.3934(19)
C38 C39 1.387(2)
C28 C29 1.3873(19)
C39 C39A 1.3973(19)
C29 C29A 1.3972(19)
C110 C111 1.3219(19)
C111 C112 1.5015(19)
C210 C211 1.3227(19)
C112 C113 1.518(2)
C211 C212 1.4999(19)
C113 C114 1.5222(19)
C212 C213 1.526(2)
C310 C311 1.343(2)
C311 C312 1.514(2)
C312 C313 1.511(2)
C313 C314 1.523(2)
C316 C317 1.509(4)
C317 C318 1.510(4)
C318 C319 1.512(4)
C214 C213 1.521(2)

loop_
_geom_hbond_atom_site_label_D
_geom_hbond_atom_site_label_H
_geom_hbond_atom_site_label_A
_geom_hbond_site_symmetry_A
_geom_hbond_distance_DH
_geom_hbond_distance_HA
_geom_hbond_distance_DA
_geom_hbond_angle_DHA
N11 H1N O31 1_556 0.906(16) 2.287(16) 3.1897(15) 173.9(13)
N21 H2N O11 6_554 0.895(16) 2.370(17) 3.2455(15) 165.8(13)
N31 H3N O21 14 0.901(17) 2.326(17) 3.2208(15) 172.2(14)
N41 H4N O41 15_456 0.893(16) 2.310(16) 3.1952(15) 170.9(14)
O11 H1O N11 8_554 0.869(19) 2.00(2) 2.8553(15) 166.1(17)
O21 H2O N41 . 0.89(2) 1.98(2) 2.8542(15) 168.6(18)
O31 H3O N21 . 0.864(19) 2.008(19) 2.8619(15) 169.5(17)
O41 H4O N31 1_556 0.88(2) 2.00(2) 2.8570(15) 167.3(17)

loop_
_geom_torsion_atom_site_label_1
_geom_torsion_atom_site_label_2
_geom_torsion_atom_site_label_3
_geom_torsion_atom_site_label_4
_geom_torsion
C410 C411 C412 C413 16.5(14)
C411 C412 C413 C414 173.5(8)
C412 C411 C410 C42 -177.6(7)
C45A C49A C49 C48 0.1(2)
N41 C49A C49 C48 177.53(12)
C49A C49 C48 C47 0.8(2)
C49 C48 C47 F41 179.33(12)
C49 C48 C47 C46 -0.9(2)
F41 C47 C46 C45A 179.89(12)
C48 C47 C46 C45A 0.2(2)
C47 C46 C45A C49A 0.78(19)
C47 C46 C45A C45 -178.47(12)
C49 C49A C45A C46 -0.91(19)
N41 C49A C45A C46 -178.27(12)
C49 C49A C45A C45 178.32(12)
N41 C49A C45A C45 0.96(19)
C46 C45A C45 C44 -119.35(13)
C49A C45A C45 C44 61.43(16)
C45A C45 C44 O41 164.37(11)
C45A C45 C44 C43 -77.07(14)
O41 C44 C43 C42 -175.04(11)
C45 C44 C43 C42 64.44(15)
C411 C410 C42 N41 129.58(16)
C411 C410 C42 C43 -108.04(17)
C44 C43 C42 N41 -64.28(15)
C44 C43 C42 C410 176.10(12)
C29A N21 C22 C210 -156.69(11)
C29A N21 C22 C23 83.09(13)
C19A N11 C12 C110 161.36(11)
C19A N11 C12 C13 -79.20(14)
C49 C49A N41 C42 117.04(14)
C45A C49A N41 C42 -65.59(16)
C410 C42 N41 C49A -159.36(12)
C43 C42 N41 C49A 80.71(14)
N21 C22 C23 C24 -66.36(14)
C210 C22 C23 C24 172.95(11)
N11 C12 C13 C14 60.97(15)
C110 C12 C13 C14 -179.82(11)
C39A N31 C32 C310 -158.27(11)
C39A N31 C32 C33 81.05(14)
C22 C23 C24 O21 -175.67(11)
C22 C23 C24 C25 63.68(15)
C12 C13 C14 O11 175.57(11)
C12 C13 C14 C15 -63.70(15)
N31 C32 C33 C34 -63.64(15)
C310 C32 C33 C34 176.84(12)
C32 C33 C34 O31 -175.46(11)
C32 C33 C34 C35 64.10(15)
O21 C24 C25 C25A 165.75(10)
C23 C24 C25 C25A -75.49(14)
O11 C14 C15 C15A -163.06(10)
C13 C14 C15 C15A 78.65(14)
O31 C34 C35 C35A 164.07(11)
C33 C34 C35 C35A -77.36(14)
C34 C35 C35A C36 -119.81(13)
C34 C35 C35A C39A 61.39(17)
C24 C25 C25A C26 -118.94(13)
C24 C25 C25A C29A 62.09(16)
C14 C15 C15A C16 118.18(13)
C14 C15 C15A C19A -61.55(16)
C19A C15A C16 C17 -0.27(19)
C15 C15A C16 C17 180.00(12)
C15A C16 C17 F11 -179.65(11)
C15A C16 C17 C18 0.4(2)
C39A C35A C36 C37 0.2(2)
C35 C35A C36 C37 -178.61(13)
C29A C25A C26 C27 0.76(19)
C25 C25A C26 C27 -178.24(12)
F11 C17 C18 C19 179.85(12)
C16 C17 C18 C19 -0.2(2)
C35A C36 C37 F31 179.48(12)
C35A C36 C37 C38 0.0(2)
C25A C26 C27 F21 179.64(12)
C25A C26 C27 C28 0.1(2)
C17 C18 C19 C19A -0.1(2)
F31 C37 C38 C39 -179.87(12)
C36 C37 C38 C39 -0.4(2)
F21 C27 C28 C29 179.62(12)
C26 C27 C28 C29 -0.9(2)
C18 C19 C19A C15A 0.2(2)
C18 C19 C19A N11 -176.67(12)
C16 C15A C19A C19 0.00(19)
C15 C15A C19A C19 179.73(12)
C16 C15A C19A N11 176.83(11)
C15 C15A C19A N11 -3.44(19)
C12 N11 C19A C19 -114.64(13)
C12 N11 C19A C15A 68.53(16)
C37 C38 C39 C39A 0.6(2)
C27 C28 C29 C29A 0.7(2)
N11 C12 C110 C111 -132.05(14)
C13 C12 C110 C111 105.86(15)
C28 C29 C29A C25A 0.1(2)
C28 C29 C29A N21 178.50(12)
C26 C25A C29A C29 -0.89(19)
C25 C25A C29A C29 178.08(12)
C26 C25A C29A N21 -179.22(12)
C25 C25A C29A N21 -0.25(19)
C22 N21 C29A C29 116.14(13)
C22 N21 C29A C25A -65.52(16)
C12 C110 C111 C112 -176.79(13)
C38 C39 C39A C35A -0.4(2)
C38 C39 C39A N31 176.81(13)
C36 C35A C39A C39 0.0(2)
C35 C35A C39A C39 178.78(12)
C36 C35A C39A N31 -177.17(12)
C35 C35A C39A N31 1.64(19)
C32 N31 C39A C39 116.01(14)
C32 N31 C39A C35A -66.84(16)
N21 C22 C210 C211 122.85(14)
C23 C22 C210 C211 -114.73(14)
C110 C111 C112 C113 -5.0(2)
C22 C210 C211 C212 173.60(13)
C111 C112 C113 C114 -179.24(13)
C210 C211 C212 C213 9.3(2)
N31 C32 C310 C311 128.42(16)
C33 C32 C310 C311 -109.21(17)
C32 C310 C311 C312 -178.55(15)
C310 C311 C312 C313 15.3(3)
C311 C312 C313 C314 176.05(19)
C316 C317 C318 C319 174.7(10)
C211 C212 C213 C214 72.12(16)
